data_3000047
loop_
_publ_author_name
'Samantha Kruse'
'Stephanie Hurst'

_publ_section_title
;
 Rapid one-pot synthesis of cycloheptatrienyl-phosphonium derivatives
;
_journal_name_full 'To be published in Tetrahedron Letters'
_chemical_formula_sum 'C40 H38 B2 F8 P2'
_symmetry_space_group_name_Hall '-P 2ac 2ab'
_symmetry_space_group_name_H-M 'P b c a'
_cell_angle_alpha 90
_cell_angle_beta 90
_cell_angle_gamma 90
_cell_length_a 13.8462(11)
_cell_length_b 15.3234(12)
_cell_length_c 34.197(3)
_cell_volume 7255.6(10)
_diffrn_ambient_temperature 150.15
_diffrn_radiation_type 'Mo K\a'
_diffrn_radiation_wavelength 0.71073
_refine_ls_goodness_of_fit_ref 1.0479
_refine_ls_R_factor_all 0.0600
_refine_ls_R_factor_gt 0.0412
_refine_ls_wR_factor_gt 0.0951
_refine_ls_wR_factor_ref 0.1058
_cod_database_code 3000047
_cod_hold_until_date 2015-10-13

loop_
_atom_site_label
_atom_site_fract_x
_atom_site_fract_y
_atom_site_fract_z
? ? ? ?
